data_7016269
loop_
_publ_author_name
'Sattler, Aaron'
'Ruccolo, Serge'
'Parkin, Gerard'

_publ_section_title
;
 Structural characterization of TaMe(3)Cl(2) and
 Ta(PMe(3))(2)Me(3)Cl(2), a pair of five and seven-coordinate d(0)
 tantalum methyl compounds.
;
_journal_issue 30
_journal_name_full 'Dalton transactions (Cambridge, England : 2003)'
_journal_page_first 7777
_journal_page_last 7782
_journal_paper_doi 10.1039/c1dt10806a
_journal_volume 40
_journal_year 2011
_chemical_formula_sum 'C9 H27 Cl2 P2 Ta'
_chemical_formula_weight 449.10
_chemical_name_systematic
;
?
;
_space_group_IT_number 15
_symmetry_cell_setting monoclinic
_symmetry_space_group_name_Hall '-C 2yc'
_symmetry_space_group_name_H-M 'C 1 2/c 1'
_atom_sites_solution_hydrogens geom
_atom_sites_solution_primary direct
_atom_sites_solution_secondary difmap
_audit_creation_method SHELXL-97
_cell_angle_alpha 90.00
_cell_angle_beta 98.2670(10)
_cell_angle_gamma 90.00
_cell_formula_units_Z 8
_cell_length_a 25.613(3)
_cell_length_b 9.3349(9)
_cell_length_c 13.9838(14)
_cell_measurement_reflns_used 9901
_cell_measurement_temperature 170(2)
_cell_measurement_theta_max 32.43
_cell_measurement_theta_min 2.33
_cell_volume 3308.7(6)
_computing_cell_refinement 'Bruker SAINT'
_computing_data_collection 'Bruker APEX2'
_computing_data_reduction 'Bruker SAINT'
_computing_molecular_graphics 'Bruker SHELXTL'
_computing_publication_material 'Bruker SHELXTL'
_computing_structure_refinement 'SHELXL-97 (Sheldrick, 2008)'
_computing_structure_solution 'SHELXS-97 (Sheldrick, 2008)'
_diffrn_ambient_temperature 170(2)
_diffrn_measured_fraction_theta_full 0.998
_diffrn_measured_fraction_theta_max 0.998
_diffrn_measurement_device_type 'Bruker APEX-II CCD'
_diffrn_measurement_method '\f and \w scans'
_diffrn_radiation_monochromator graphite
_diffrn_radiation_source 'fine-focus sealed tube'
_diffrn_radiation_type MoK\a
_diffrn_radiation_wavelength 0.71073
_diffrn_reflns_av_R_equivalents 0.0381
_diffrn_reflns_av_sigmaI/netI 0.0285
_diffrn_reflns_limit_h_max 37
_diffrn_reflns_limit_h_min -37
_diffrn_reflns_limit_k_max 13
_diffrn_reflns_limit_k_min -13
_diffrn_reflns_limit_l_max 20
_diffrn_reflns_limit_l_min -20
_diffrn_reflns_number 27366
_diffrn_reflns_theta_full 31.51
_diffrn_reflns_theta_max 31.51
_diffrn_reflns_theta_min 2.33
_exptl_absorpt_coefficient_mu 7.132
_exptl_absorpt_correction_T_max 0.1416
_exptl_absorpt_correction_T_min 0.1416
_exptl_absorpt_correction_type empirical
_exptl_absorpt_process_details sadabs
_exptl_crystal_colour YELLOW
_exptl_crystal_density_diffrn 1.803
_exptl_crystal_density_method 'not measured'
_exptl_crystal_description BLOCK
_exptl_crystal_F_000 1744
_exptl_crystal_size_max 0.45
_exptl_crystal_size_mid 0.45
_exptl_crystal_size_min 0.45
_refine_diff_density_max 0.972
_refine_diff_density_min -0.762
_refine_diff_density_rms 0.113
_refine_ls_extinction_coef 0.00034(2)
_refine_ls_extinction_expression Fc^*^=kFc[1+0.001xFc^2^\l^3^/sin(2\q)]^-1/4^
_refine_ls_extinction_method SHELXL
_refine_ls_goodness_of_fit_ref 1.042
_refine_ls_hydrogen_treatment constr
_refine_ls_matrix_type full
_refine_ls_number_parameters 137
_refine_ls_number_reflns 5509
_refine_ls_number_restraints 0
_refine_ls_restrained_S_all 1.042
_refine_ls_R_factor_all 0.0278
_refine_ls_R_factor_gt 0.0207
_refine_ls_shift/su_max 0.003
_refine_ls_shift/su_mean 0.000
_refine_ls_structure_factor_coef Fsqd
_refine_ls_weighting_details 'calc w=1/[\s^2^(Fo^2^)+(0.0116P)^2^+5.8725P] where P=(Fo^2^+2Fc^2^)/3'
_refine_ls_weighting_scheme calc
_refine_ls_wR_factor_gt 0.0422
_refine_ls_wR_factor_ref 0.0444
_reflns_number_gt 4734
_reflns_number_total 5509
_reflns_threshold_expression >2sigma(I)
_cod_data_source_file c1dt10806a.txt
_cod_data_source_block tap2s10
_cod_depositor_comments
;
The following automatic conversions were performed:

'_symmetry_cell_setting' value 'Monoclinic' changed to 'monoclinic'
according to /home/saulius/struct/CIF-dictionaries/cif_core.dic
dictionary named 'cif_core.dic' version 2.4.1 from
2010-06-29.

'_exptl_absorpt_correction_type' value 'EMPIRICAL'
changed to 'empirical' according to
/home/saulius/struct/CIF-dictionaries/cif_core.dic dictionary named
'cif_core.dic' version 2.4.1 from 2010-06-29.

Automatic conversion script
Id: cif_fix_values 1715 2011-07-08 13:25:40Z adriana 
;
_cod_original_sg_symbol_H-M C2/c
_cod_database_code 7016269

loop_
_symmetry_equiv_pos_as_xyz
'x, y, z'
'-x, y, -z+1/2'
'x+1/2, y+1/2, z'
'-x+1/2, y+1/2, -z+1/2'
'-x, -y, -z'
'x, -y, z-1/2'
'-x+1/2, -y+1/2, -z'
'x+1/2, -y+1/2, z-1/2'

loop_
_atom_site_label
_atom_site_type_symbol
_atom_site_fract_x
_atom_site_fract_y
_atom_site_fract_z
_atom_site_U_iso_or_equiv
_atom_site_adp_type
_atom_site_occupancy
_atom_site_symmetry_multiplicity
_atom_site_calc_flag
_atom_site_refinement_flags
_atom_site_disorder_assembly
_atom_site_disorder_group
Ta Ta 0.111797(4) 0.702887(10) 0.587067(7) 0.01905(4) Uani 1 1 d . . .
P1 P 0.10494(3) 0.95713(7) 0.67203(5) 0.02386(13) Uani 1 1 d . . .
P2 P 0.17216(3) 0.52098(7) 0.50348(5) 0.02361(13) Uani 1 1 d . . .
Cl1 Cl 0.15587(3) 0.87342(7) 0.49108(5) 0.02980(13) Uani 1 1 d . . .
Cl2 Cl 0.18989(3) 0.70921(7) 0.71079(5) 0.02928(13) Uani 1 1 d . . .
C1 C 0.10122(12) 0.4918(3) 0.6547(2) 0.0319(6) Uani 1 1 d . . .
H1A H 0.0893 0.5062 0.7176 0.048 Uiso 1 1 calc R . .
H1B H 0.1349 0.4400 0.6637 0.048 Uiso 1 1 calc R . .
H1C H 0.0748 0.4359 0.6127 0.048 Uiso 1 1 calc R . .
C2 C 0.02834(11) 0.7172(3) 0.6169(2) 0.0335(6) Uani 1 1 d . . .
H2A H 0.0090 0.6313 0.5921 0.050 Uiso 1 1 calc R . .
H2B H 0.0115 0.8022 0.5850 0.050 Uiso 1 1 calc R . .
H2C H 0.0281 0.7243 0.6868 0.050 Uiso 1 1 calc R . .
C3 C 0.06590(11) 0.6608(3) 0.44160(19) 0.0277(5) Uani 1 1 d . . .
H3A H 0.0903 0.6483 0.3943 0.042 Uiso 1 1 calc R . .
H3B H 0.0424 0.7419 0.4226 0.042 Uiso 1 1 calc R . .
H3C H 0.0449 0.5735 0.4442 0.042 Uiso 1 1 calc R . .
C11 C 0.08342(14) 0.9507(4) 0.7901(2) 0.0430(8) Uani 1 1 d . . .
H11A H 0.0800 1.0485 0.8140 0.065 Uiso 1 1 calc R . .
H11B H 0.1095 0.8982 0.8352 0.065 Uiso 1 1 calc R . .
H11C H 0.0492 0.9020 0.7850 0.065 Uiso 1 1 calc R . .
C12 C 0.05797(12) 1.0774(3) 0.6032(3) 0.0407(7) Uani 1 1 d . . .
H12A H 0.0222 1.0388 0.6011 0.061 Uiso 1 1 calc R . .
H12B H 0.0663 1.0863 0.5373 0.061 Uiso 1 1 calc R . .
H12C H 0.0600 1.1718 0.6341 0.061 Uiso 1 1 calc R . .
C13 C 0.16416(12) 1.0651(3) 0.6940(2) 0.0369(7) Uani 1 1 d . . .
H13A H 0.1754 1.0911 0.6322 0.055 Uiso 1 1 calc R . .
H13B H 0.1922 1.0104 0.7329 0.055 Uiso 1 1 calc R . .
H13C H 0.1569 1.1523 0.7289 0.055 Uiso 1 1 calc R . .
C21 C 0.13706(12) 0.3609(3) 0.4549(2) 0.0359(7) Uani 1 1 d . . .
H21A H 0.1068 0.3889 0.4074 0.054 Uiso 1 1 calc R . .
H21B H 0.1246 0.3075 0.5075 0.054 Uiso 1 1 calc R . .
H21C H 0.1609 0.3004 0.4236 0.054 Uiso 1 1 calc R . .
C22 C 0.22905(11) 0.4455(3) 0.5797(2) 0.0360(6) Uani 1 1 d . . .
H22A H 0.2463 0.3752 0.5426 0.054 Uiso 1 1 calc R . .
H22B H 0.2175 0.3985 0.6357 0.054 Uiso 1 1 calc R . .
H22C H 0.2540 0.5222 0.6018 0.054 Uiso 1 1 calc R . .
C23 C 0.20100(11) 0.5853(3) 0.4006(2) 0.0341(6) Uani 1 1 d . . .
H23A H 0.2276 0.6585 0.4220 0.051 Uiso 1 1 calc R . .
H23B H 0.1733 0.6271 0.3530 0.051 Uiso 1 1 calc R . .
H23C H 0.2177 0.5054 0.3711 0.051 Uiso 1 1 calc R . .

loop_
_atom_site_aniso_label
_atom_site_aniso_U_11
_atom_site_aniso_U_22
_atom_site_aniso_U_33
_atom_site_aniso_U_23
_atom_site_aniso_U_13
_atom_site_aniso_U_12
Ta 0.02051(5) 0.01699(5) 0.01990(5) -0.00077(4) 0.00373(3) -0.00227(4)
P1 0.0251(3) 0.0186(3) 0.0270(3) -0.0024(2) 0.0006(3) -0.0007(2)
P2 0.0249(3) 0.0235(3) 0.0228(3) -0.0027(2) 0.0049(2) -0.0006(2)
Cl1 0.0351(3) 0.0280(3) 0.0270(3) 0.0067(2) 0.0066(3) -0.0058(3)
Cl2 0.0333(3) 0.0286(3) 0.0237(3) 0.0002(2) -0.0035(2) 0.0018(3)
C1 0.0387(15) 0.0239(13) 0.0358(15) 0.0020(11) 0.0141(12) -0.0061(11)
C2 0.0338(14) 0.0231(13) 0.0472(17) -0.0134(12) 0.0182(13) -0.0114(11)
C3 0.0288(13) 0.0277(12) 0.0248(13) -0.0054(10) -0.0029(10) -0.0036(10)
C11 0.054(2) 0.0413(17) 0.0352(16) -0.0130(13) 0.0110(14) -0.0047(15)
C12 0.0346(16) 0.0246(14) 0.059(2) 0.0023(13) -0.0079(14) 0.0022(11)
C13 0.0354(15) 0.0263(14) 0.0464(17) -0.0071(12) -0.0037(13) -0.0078(11)
C21 0.0427(17) 0.0258(14) 0.0410(16) -0.0130(12) 0.0118(13) -0.0035(12)
C22 0.0303(14) 0.0354(15) 0.0419(17) -0.0003(13) 0.0032(12) 0.0098(12)
C23 0.0334(15) 0.0436(17) 0.0274(14) -0.0028(12) 0.0118(11) -0.0018(12)

loop_
_atom_type_symbol
_atom_type_description
_atom_type_scat_dispersion_real
_atom_type_scat_dispersion_imag
_atom_type_scat_source
C C 0.0033 0.0016 'International Tables Vol C Tables 4.2.6.8 and 6.1.1.4'
H H 0.0000 0.0000 'International Tables Vol C Tables 4.2.6.8 and 6.1.1.4'
P P 0.1023 0.0942 'International Tables Vol C Tables 4.2.6.8 and 6.1.1.4'
Cl Cl 0.1484 0.1585 'International Tables Vol C Tables 4.2.6.8 and 6.1.1.4'
Ta Ta -0.7052 6.5227 'International Tables Vol C Tables 4.2.6.8 and 6.1.1.4'

loop_
_geom_angle_atom_site_label_1
_geom_angle_atom_site_label_2
_geom_angle_atom_site_label_3
_geom_angle
_geom_angle_site_symmetry_1
_geom_angle_site_symmetry_3
_geom_angle_publ_flag
C1 Ta C3 98.71(11) . . ?
C1 Ta C2 78.18(11) . . ?
C3 Ta C2 77.81(11) . . ?
C1 Ta Cl2 81.82(8) . . ?
C3 Ta Cl2 156.48(8) . . ?
C2 Ta Cl2 124.82(8) . . ?
C1 Ta Cl1 154.34(8) . . ?
C3 Ta Cl1 80.77(7) . . ?
C2 Ta Cl1 126.05(8) . . ?
Cl2 Ta Cl1 88.72(2) . . ?
C1 Ta P1 125.41(8) . . ?
C3 Ta P1 120.13(7) . . ?
C2 Ta P1 74.85(7) . . ?
Cl2 Ta P1 76.33(2) . . ?
Cl1 Ta P1 74.47(2) . . ?
C1 Ta P2 74.71(8) . . ?
C3 Ta P2 75.63(7) . . ?
C2 Ta P2 138.24(7) . . ?
Cl2 Ta P2 81.92(2) . . ?
Cl1 Ta P2 80.38(2) . . ?
P1 Ta P2 146.85(2) . . ?
C13 P1 C11 102.71(15) . . ?
C13 P1 C12 102.76(14) . . ?
C11 P1 C12 103.74(17) . . ?
C13 P1 Ta 117.61(10) . . ?
C11 P1 Ta 115.05(11) . . ?
C12 P1 Ta 113.21(11) . . ?
C23 P2 C22 102.11(14) . . ?
C23 P2 C21 102.19(14) . . ?
C22 P2 C21 102.21(14) . . ?
C23 P2 Ta 117.62(10) . . ?
C22 P2 Ta 117.03(10) . . ?
C21 P2 Ta 113.44(10) . . ?

loop_
_geom_bond_atom_site_label_1
_geom_bond_atom_site_label_2
_geom_bond_distance
_geom_bond_site_symmetry_2
_geom_bond_publ_flag
Ta C1 2.219(3) . ?
Ta C3 2.233(2) . ?
Ta C2 2.240(3) . ?
Ta Cl2 2.4501(7) . ?
Ta Cl1 2.4588(6) . ?
Ta P1 2.6711(7) . ?
Ta P2 2.6758(7) . ?
P1 C13 1.811(3) . ?
P1 C11 1.816(3) . ?
P1 C12 1.817(3) . ?
P2 C23 1.812(3) . ?
P2 C22 1.819(3) . ?
P2 C21 1.824(3) . ?
